data_8104291
loop_
_publ_author_name
'Baumgartner, O.'
'Preisinger, A.'
'Behmer, M.'

_publ_section_title
;
 Die Kristallstruktur von Al As O4 bei 20 C, 500 C und 750 C
;
_journal_name_full 'Zeitschrift fuer Kristallographie (149,1979-)'
_journal_page_first 125
_journal_page_last 131
_journal_volume 187
_journal_year 1989
_chemical_formula_sum 'Al As O4'
_chemical_name_systematic 'Al (As O4)'
_space_group_IT_number 152
_symmetry_space_group_name_Hall 'P 31 2"'
_symmetry_space_group_name_H-M 'P 31 2 1'
_cell_angle_alpha 90
_cell_angle_beta 90
_cell_angle_gamma 120
_cell_formula_units_Z 3
_cell_length_a 5.067
_cell_length_b 5.067
_cell_length_c 11.258
_cell_volume 250.319
_citation_journal_id_ASTM ZEKRDZ
_cod_data_source_file Baumgartner_ZEKRDZ_1989_1956.cif
_cod_data_source_block Al1As1O4
_cod_original_cell_volume 250.3189
_cod_original_formula_sum 'Al1 As1 O4'
_cod_database_code 8104291

loop_
_symmetry_equiv_pos_as_xyz
x,y,z
-y,x-y,z+1/3
-x+y,-x,z+2/3
y,x,-z
-x,-x+y,-z+1/3
x-y,-y,-z+2/3

loop_
_atom_site_label
_atom_site_type_symbol
_atom_site_fract_x
_atom_site_fract_y
_atom_site_fract_z
_atom_site_occupancy
_atom_site_U_iso_or_equiv
O1 O-2 0.4124 0.2921 0.3885 1 0.0
As1 As+5 0.4611 0 0.8333 1 0.0
O2 O-2 0.4101 0.2813 0.8818 1 0.0
Al1 Al+3 0.4615 0 0.3333 1 0.0
